data_7014955
loop_
_publ_author_name
'Liu, Hao'
'Zhang, Liping'
'Chen, Langqiu'
'Redshaw, Carl'
'Li, Yan'
'Sun, Wen-Hua'

_publ_section_title
;
 Synthesis, characterization and ethylene oligomerization behavior of
 2-benzoimidazol-8-ethoxyquinolylnickel dihalides
;
_journal_issue 11
_journal_name_full 'Dalton Transactions'
_journal_page_first 2614
_journal_paper_doi 10.1039/c0dt01331e
_journal_volume 40
_journal_year 2011
_chemical_formula_sum 'C20 H20 Cl2 N3 Ni O2'
_chemical_formula_weight 464.00
_chemical_name_systematic
;
?
;
_space_group_IT_number 2
_symmetry_cell_setting triclinic
_symmetry_space_group_name_Hall '-P 1'
_symmetry_space_group_name_H-M 'P -1'
_atom_sites_solution_hydrogens geom
_atom_sites_solution_primary direct
_atom_sites_solution_secondary difmap
_audit_creation_method SHELXL-97
_cell_angle_alpha 79.28(3)
_cell_angle_beta 73.28(3)
_cell_angle_gamma 64.71(3)
_cell_formula_units_Z 2
_cell_length_a 9.6203(19)
_cell_length_b 10.122(2)
_cell_length_c 11.824(2)
_cell_measurement_reflns_used 2957
_cell_measurement_temperature 173(2)
_cell_measurement_theta_max 27.4779
_cell_measurement_theta_min 1.8031
_cell_volume 994.4(4)
_computing_cell_refinement 'Siemens SMART & SAINT'
_computing_data_collection 'Siemens SMART'
_computing_data_reduction 'Siemens XPREP'
_computing_molecular_graphics 'Bruker SHELXTL'
_computing_publication_material 'Bruker SHELXTL'
_computing_structure_refinement 'SHELXL-97 (Sheldrick, 1997)'
_computing_structure_solution 'SHELXS-97 (Sheldrick, 1990)'
_diffrn_ambient_temperature 173(2)
_diffrn_measured_fraction_theta_full 0.996
_diffrn_measured_fraction_theta_max 0.996
_diffrn_measurement_device_type 'Bruker P4'
_diffrn_measurement_method '\w scans'
_diffrn_radiation_monochromator graphite
_diffrn_radiation_source 'fine-focus sealed tube'
_diffrn_radiation_type MoK\a
_diffrn_radiation_wavelength 0.71073
_diffrn_reflns_av_R_equivalents 0.0373
_diffrn_reflns_av_sigmaI/netI 0.0402
_diffrn_reflns_limit_h_max 12
_diffrn_reflns_limit_h_min -12
_diffrn_reflns_limit_k_max 13
_diffrn_reflns_limit_k_min -12
_diffrn_reflns_limit_l_max 15
_diffrn_reflns_limit_l_min -14
_diffrn_reflns_number 12256
_diffrn_reflns_theta_full 27.46
_diffrn_reflns_theta_max 27.46
_diffrn_reflns_theta_min 1.80
_diffrn_standards_decay_% none
_diffrn_standards_interval_count none
_diffrn_standards_interval_time none
_diffrn_standards_number none
_exptl_absorpt_coefficient_mu 1.266
_exptl_absorpt_correction_T_max 0.8946
_exptl_absorpt_correction_T_min 0.7595
_exptl_absorpt_correction_type numerical
_exptl_crystal_colour Colorless
_exptl_crystal_density_diffrn 1.550
_exptl_crystal_density_method 'not measured'
_exptl_crystal_description Prism
_exptl_crystal_F_000 478
_exptl_crystal_size_max 0.23
_exptl_crystal_size_mid 0.22
_exptl_crystal_size_min 0.09
_refine_diff_density_max 0.931
_refine_diff_density_min -0.719
_refine_diff_density_rms 0.175
_refine_ls_extinction_method none
_refine_ls_goodness_of_fit_ref 1.183
_refine_ls_hydrogen_treatment constr
_refine_ls_matrix_type full
_refine_ls_number_parameters 243
_refine_ls_number_reflns 4530
_refine_ls_number_restraints 0
_refine_ls_restrained_S_all 1.183
_refine_ls_R_factor_all 0.0603
_refine_ls_R_factor_gt 0.0535
_refine_ls_shift/su_max 0.001
_refine_ls_shift/su_mean 0.000
_refine_ls_structure_factor_coef Fsqd
_refine_ls_weighting_details 'calc w=1/[\s^2^(Fo^2^)+(0.0648P)^2^+1.0181P] where P=(Fo^2^+2Fc^2^)/3'
_refine_ls_weighting_scheme calc
_refine_ls_wR_factor_gt 0.1383
_refine_ls_wR_factor_ref 0.1483
_reflns_number_gt 4075
_reflns_number_total 4530
_reflns_threshold_expression >2sigma(I)
_cod_data_source_file C0DT01331E.TXT
_cod_data_source_block C1
_cod_depositor_comments
;
The following automatic conversions were performed:
'_symmetry_cell_setting' value 'Triclinic' changed to 'triclinic'
according to '/home/saulius/struct/CIF-dictionaries/cif_core.dic'
dictionary named 'cif_core.dic' version 2.4.1 from
2010-06-29.

'_exptl_absorpt_correction_type' value 'Numerical' changed to
'numerical' according to
'/home/saulius/struct/CIF-dictionaries/cif_core.dic' dictionary named
'cif_core.dic' version 2.4.1 from 2010-06-29.

Automatic conversion script
Id: cif_fix_enum 1555 2011-01-17 13:19:09Z saulius 
;
_cod_original_cell_volume 994.4(3)
_cod_original_sg_symbol_H-M P-1
_cod_database_code 7014955

loop_
_symmetry_equiv_pos_as_xyz
'x, y, z'
'-x, -y, -z'

loop_
_atom_site_label
_atom_site_type_symbol
_atom_site_fract_x
_atom_site_fract_y
_atom_site_fract_z
_atom_site_U_iso_or_equiv
_atom_site_adp_type
_atom_site_occupancy
_atom_site_symmetry_multiplicity
_atom_site_calc_flag
_atom_site_refinement_flags
_atom_site_disorder_assembly
_atom_site_disorder_group
Ni1 Ni 0.43499(5) 0.75743(4) 0.31534(3) 0.02494(15) Uani 1 1 d . . .
Cl2 Cl 0.26286(10) 1.00901(9) 0.32447(7) 0.0315(2) Uani 1 1 d . . .
Cl1 Cl 0.61404(11) 0.50570(9) 0.33121(7) 0.0355(2) Uani 1 1 d . . .
N3 N 0.5945(3) 0.8092(3) 0.1830(2) 0.0251(5) Uani 1 1 d . . .
O1 O 0.5885(3) 0.8118(3) 0.40523(19) 0.0315(5) Uani 1 1 d . . .
N2 N 0.3800(3) 0.7262(3) 0.1704(2) 0.0258(6) Uani 1 1 d . . .
N1 N 0.4484(4) 0.7099(3) -0.0253(2) 0.0304(6) Uani 1 1 d . . .
C8 C 0.7627(4) 0.9432(4) 0.3517(3) 0.0331(7) Uani 1 1 d . . .
H8A H 0.7622 0.9463 0.4317 0.040 Uiso 1 1 calc R . .
C17 C 0.6110(5) 0.7726(4) 0.5250(3) 0.0354(8) Uani 1 1 d . . .
H17A H 0.5259 0.7428 0.5752 0.043 Uiso 1 1 calc R . .
H17B H 0.6032 0.8595 0.5576 0.043 Uiso 1 1 calc R . .
C1 C 0.5925(4) 0.8019(3) 0.0721(3) 0.0251(6) Uani 1 1 d . . .
C16 C 0.4768(4) 0.7446(3) 0.0695(3) 0.0271(7) Uani 1 1 d . . .
C5 C 0.6823(4) 0.8714(3) 0.2054(3) 0.0258(6) Uani 1 1 d . . .
C2 C 0.6812(4) 0.8586(4) -0.0253(3) 0.0302(7) Uani 1 1 d . . .
H2A H 0.6812 0.8503 -0.1040 0.036 Uiso 1 1 calc R . .
C10 C 0.2792(4) 0.6791(4) 0.1423(3) 0.0299(7) Uani 1 1 d . . .
C4 C 0.7700(4) 0.9358(4) 0.1124(3) 0.0283(7) Uani 1 1 d . . .
C15 C 0.3224(4) 0.6679(4) 0.0190(3) 0.0332(7) Uani 1 1 d . . .
C6 C 0.8528(4) 1.0056(4) 0.1428(3) 0.0341(8) Uani 1 1 d . . .
H6A H 0.9114 1.0508 0.0826 0.041 Uiso 1 1 calc R . .
C9 C 0.6798(4) 0.8755(4) 0.3255(3) 0.0286(7) Uani 1 1 d . . .
C3 C 0.7670(4) 0.9254(4) -0.0043(3) 0.0312(7) Uani 1 1 d . . .
H3A H 0.8257 0.9655 -0.0691 0.037 Uiso 1 1 calc R . .
C19 C 0.5331(5) 0.7087(4) -0.1499(3) 0.0375(8) Uani 1 1 d . . .
H19A H 0.6172 0.7431 -0.1598 0.056 Uiso 1 1 calc R . .
H19B H 0.4592 0.7734 -0.1984 0.056 Uiso 1 1 calc R . .
H19C H 0.5796 0.6087 -0.1750 0.056 Uiso 1 1 calc R . .
C14 C 0.2426(5) 0.6234(4) -0.0370(4) 0.0461(10) Uani 1 1 d . . .
H14A H 0.2723 0.6150 -0.1200 0.055 Uiso 1 1 calc R . .
C11 C 0.1539(4) 0.6468(4) 0.2132(4) 0.0372(8) Uani 1 1 d . . .
H11A H 0.1245 0.6543 0.2963 0.045 Uiso 1 1 calc R . .
C18 C 0.7690(5) 0.6496(5) 0.5296(4) 0.0484(10) Uani 1 1 d . . .
H18A H 0.7797 0.6267 0.6118 0.073 Uiso 1 1 calc R . .
H18B H 0.8537 0.6793 0.4811 0.073 Uiso 1 1 calc R . .
H18C H 0.7764 0.5626 0.4991 0.073 Uiso 1 1 calc R . .
C12 C 0.0734(5) 0.6034(4) 0.1583(4) 0.0486(10) Uani 1 1 d . . .
H12A H -0.0134 0.5806 0.2042 0.058 Uiso 1 1 calc R . .
C7 C 0.8483(4) 1.0078(4) 0.2592(3) 0.0374(8) Uani 1 1 d . . .
H7A H 0.9050 1.0546 0.2782 0.045 Uiso 1 1 calc R . .
C13 C 0.1185(6) 0.5923(5) 0.0347(4) 0.0521(11) Uani 1 1 d . . .
H13A H 0.0605 0.5622 -0.0004 0.063 Uiso 1 1 calc R . .
O2 O 0.2873(3) 0.6977(3) 0.4554(2) 0.0382(6) Uiso 1 1 d . . .
C20 C 0.1277(4) 0.7794(4) 0.5144(3) 0.0394(8) Uiso 1 1 d . . .
H20A H 0.0910 0.7168 0.5786 0.059 Uiso 1 1 calc R . .
H20B H 0.0602 0.8135 0.4578 0.059 Uiso 1 1 calc R . .
H20C H 0.1224 0.8639 0.5473 0.059 Uiso 1 1 calc R . .

loop_
_atom_site_aniso_label
_atom_site_aniso_U_11
_atom_site_aniso_U_22
_atom_site_aniso_U_33
_atom_site_aniso_U_23
_atom_site_aniso_U_13
_atom_site_aniso_U_12
Ni1 0.0303(2) 0.0267(2) 0.0195(2) -0.00066(16) -0.00546(17) -0.01352(18)
Cl2 0.0381(4) 0.0278(4) 0.0258(4) -0.0022(3) -0.0046(3) -0.0122(3)
Cl1 0.0448(5) 0.0292(4) 0.0270(4) -0.0014(3) -0.0097(4) -0.0089(4)
N3 0.0299(13) 0.0250(13) 0.0210(12) -0.0017(10) -0.0074(10) -0.0104(11)
O1 0.0399(13) 0.0408(14) 0.0215(11) 0.0013(10) -0.0079(10) -0.0242(11)
N2 0.0314(14) 0.0242(13) 0.0250(13) -0.0017(10) -0.0099(11) -0.0120(11)
N1 0.0414(16) 0.0268(14) 0.0243(14) -0.0045(11) -0.0105(12) -0.0121(12)
C8 0.0414(19) 0.0366(19) 0.0280(17) -0.0017(14) -0.0113(15) -0.0199(15)
C17 0.049(2) 0.047(2) 0.0192(15) 0.0013(14) -0.0097(14) -0.0274(18)
C1 0.0290(15) 0.0226(15) 0.0201(14) -0.0012(11) -0.0085(12) -0.0053(12)
C16 0.0322(16) 0.0258(16) 0.0225(15) -0.0010(12) -0.0089(13) -0.0094(13)
C5 0.0270(15) 0.0260(15) 0.0244(15) -0.0035(12) -0.0062(12) -0.0098(12)
C2 0.0325(17) 0.0321(17) 0.0203(15) -0.0007(13) -0.0044(13) -0.0091(14)
C10 0.0355(17) 0.0244(16) 0.0343(18) -0.0008(13) -0.0161(14) -0.0113(13)
C4 0.0263(15) 0.0286(16) 0.0271(16) 0.0008(13) -0.0051(13) -0.0102(13)
C15 0.0426(19) 0.0260(16) 0.0344(18) -0.0029(13) -0.0171(15) -0.0112(14)
C6 0.0343(18) 0.0375(19) 0.0338(18) 0.0025(14) -0.0050(14) -0.0212(15)
C9 0.0294(16) 0.0321(17) 0.0250(16) -0.0008(13) -0.0058(13) -0.0137(13)
C3 0.0275(16) 0.0354(18) 0.0253(16) 0.0044(13) -0.0042(13) -0.0114(14)
C19 0.050(2) 0.0349(19) 0.0237(17) -0.0059(14) -0.0114(15) -0.0103(16)
C14 0.064(3) 0.040(2) 0.047(2) -0.0014(18) -0.030(2) -0.024(2)
C11 0.0392(19) 0.0279(18) 0.045(2) -0.0016(15) -0.0128(16) -0.0122(15)
C18 0.065(3) 0.043(2) 0.047(2) 0.0087(18) -0.029(2) -0.027(2)
C12 0.044(2) 0.038(2) 0.074(3) 0.002(2) -0.024(2) -0.0216(18)
C7 0.0399(19) 0.043(2) 0.040(2) -0.0033(16) -0.0110(16) -0.0252(17)
C13 0.066(3) 0.049(2) 0.064(3) -0.002(2) -0.035(2) -0.032(2)

loop_
_atom_type_symbol
_atom_type_description
_atom_type_scat_dispersion_real
_atom_type_scat_dispersion_imag
_atom_type_scat_source
C C 0.0033 0.0016 'International Tables Vol C Tables 4.2.6.8 and 6.1.1.4'
H H 0.0000 0.0000 'International Tables Vol C Tables 4.2.6.8 and 6.1.1.4'
N N 0.0061 0.0033 'International Tables Vol C Tables 4.2.6.8 and 6.1.1.4'
O O 0.0106 0.0060 'International Tables Vol C Tables 4.2.6.8 and 6.1.1.4'
Cl Cl 0.1484 0.1585 'International Tables Vol C Tables 4.2.6.8 and 6.1.1.4'
Ni Ni 0.3393 1.1124 'International Tables Vol C Tables 4.2.6.8 and 6.1.1.4'

loop_
_geom_angle_atom_site_label_1
_geom_angle_atom_site_label_2
_geom_angle_atom_site_label_3
_geom_angle
_geom_angle_site_symmetry_1
_geom_angle_site_symmetry_3
_geom_angle_publ_flag
N3 Ni1 O2 175.74(10) . . ?
N3 Ni1 N2 79.03(11) . . ?
O2 Ni1 N2 104.24(11) . . ?
N3 Ni1 O1 73.60(9) . . ?
O2 Ni1 O1 103.01(9) . . ?
N2 Ni1 O1 152.55(10) . . ?
N3 Ni1 Cl2 90.17(9) . . ?
O2 Ni1 Cl2 92.21(9) . . ?
N2 Ni1 Cl2 95.73(8) . . ?
O1 Ni1 Cl2 86.45(7) . . ?
N3 Ni1 Cl1 92.41(9) . . ?
O2 Ni1 Cl1 84.79(9) . . ?
N2 Ni1 Cl1 91.87(8) . . ?
O1 Ni1 Cl1 87.33(7) . . ?
Cl2 Ni1 Cl1 172.31(3) . . ?
C1 N3 C5 120.7(3) . . ?
C1 N3 Ni1 117.8(2) . . ?
C5 N3 Ni1 120.6(2) . . ?
C9 O1 C17 118.7(3) . . ?
C9 O1 Ni1 111.50(19) . . ?
C17 O1 Ni1 129.4(2) . . ?
C16 N2 C10 106.6(3) . . ?
C16 N2 Ni1 113.0(2) . . ?
C10 N2 Ni1 140.1(2) . . ?
C16 N1 C15 106.3(3) . . ?
C16 N1 C19 129.3(3) . . ?
C15 N1 C19 124.4(3) . . ?
C9 C8 C7 119.4(3) . . ?
O1 C17 C18 112.0(3) . . ?
N3 C1 C2 121.4(3) . . ?
N3 C1 C16 111.2(3) . . ?
C2 C1 C16 127.1(3) . . ?
N2 C16 N1 112.4(3) . . ?
N2 C16 C1 118.5(3) . . ?
N1 C16 C1 129.1(3) . . ?
N3 C5 C4 121.2(3) . . ?
N3 C5 C9 118.1(3) . . ?
C4 C5 C9 120.7(3) . . ?
C3 C2 C1 118.8(3) . . ?
C11 C10 N2 130.9(3) . . ?
C11 C10 C15 121.2(3) . . ?
N2 C10 C15 107.9(3) . . ?
C3 C4 C6 125.0(3) . . ?
C3 C4 C5 116.9(3) . . ?
C6 C4 C5 118.1(3) . . ?
N1 C15 C14 131.4(4) . . ?
N1 C15 C10 106.7(3) . . ?
C14 C15 C10 121.9(4) . . ?
C7 C6 C4 119.9(3) . . ?
O1 C9 C8 126.2(3) . . ?
O1 C9 C5 114.2(3) . . ?
C8 C9 C5 119.6(3) . . ?
C2 C3 C4 121.0(3) . . ?
C13 C14 C15 116.1(4) . . ?
C12 C11 C10 117.4(4) . . ?
C11 C12 C13 120.8(4) . . ?
C6 C7 C8 122.3(3) . . ?
C14 C13 C12 122.7(4) . . ?
C20 O2 Ni1 130.6(2) . . ?

loop_
_geom_bond_atom_site_label_1
_geom_bond_atom_site_label_2
_geom_bond_distance
_geom_bond_site_symmetry_2
_geom_bond_publ_flag
Ni1 N3 2.020(3) . ?
Ni1 O2 2.034(3) . ?
Ni1 N2 2.045(3) . ?
Ni1 O1 2.329(2) . ?
Ni1 Cl2 2.3738(13) . ?
Ni1 Cl1 2.3984(13) . ?
N3 C1 1.333(4) . ?
N3 C5 1.351(4) . ?
O1 C9 1.364(4) . ?
O1 C17 1.451(4) . ?
N2 C16 1.324(4) . ?
N2 C10 1.385(4) . ?
N1 C16 1.363(4) . ?
N1 C15 1.385(5) . ?
N1 C19 1.463(4) . ?
C8 C9 1.375(5) . ?
C8 C7 1.406(5) . ?
C17 C18 1.506(6) . ?
C1 C2 1.411(5) . ?
C1 C16 1.467(5) . ?
C5 C4 1.420(4) . ?
C5 C9 1.421(4) . ?
C2 C3 1.363(5) . ?
C10 C11 1.383(5) . ?
C10 C15 1.409(5) . ?
C4 C3 1.412(5) . ?
C4 C6 1.415(5) . ?
C15 C14 1.388(5) . ?
C6 C7 1.368(5) . ?
C14 C13 1.372(6) . ?
C11 C12 1.379(5) . ?
C12 C13 1.411(6) . ?
O2 C20 1.428(4) . ?
